data_4034887
loop_
_publ_author_name
'Chang, Meng-Yang'
'Hsiao, Yu-Ting'
'Lai, Kai-Hsiang'

_publ_section_title
;
 mCPBA-Mediated Intramolecular Oxidative Annulation of ortho-Crotyl or
 Cinnamyl Arylaldehydes: Synthesis of Benzofused Five-, Six-, and
 Seven-Membered Oxacycles.
;
_journal_issue 22
_journal_name_full 'The Journal of organic chemistry'
_journal_page_first 14110
_journal_page_last 14119
_journal_paper_doi 10.1021/acs.joc.8b02146
_journal_volume 83
_journal_year 2018
_chemical_formula_sum 'C17 H18 O4'
_chemical_formula_weight 286.31
_space_group_crystal_system triclinic
_space_group_IT_number 2
_space_group_name_Hall '-P 1'
_space_group_name_H-M_alt 'P -1'
_atom_sites_solution_hydrogens geom
_audit_creation_method SHELXL-2014/6
_cell_angle_alpha 82.634(3)
_cell_angle_beta 75.552(3)
_cell_angle_gamma 88.084(3)
_cell_formula_units_Z 2
_cell_length_a 8.0587(6)
_cell_length_b 8.8690(7)
_cell_length_c 10.2746(8)
_cell_measurement_reflns_used 4691
_cell_measurement_temperature 100(2)
_cell_measurement_theta_max 26.3698
_cell_measurement_theta_min 2.6100
_cell_volume 705.26(9)
_computing_cell_refinement 'SAINT V8.34A (Bruker AXS Inc., 2013)'
_computing_data_collection 'Bruker APEX2'
_computing_data_reduction 'SAINT V8.34A (Bruker AXS Inc., 2013)'
_computing_molecular_graphics 'Bruker SHELXTL'
_computing_publication_material 'Bruker SHELXTL'
_computing_structure_refinement 'SHELXL-2014/6 (Sheldrick, 2014)'
_diffrn_ambient_temperature 100(2)
_diffrn_detector_area_resol_mean 8.3333
_diffrn_measured_fraction_theta_full 0.994
_diffrn_measured_fraction_theta_max 0.993
_diffrn_measurement_device_type 'Bruker APEX-II CCD'
_diffrn_measurement_method '\f and \w scans'
_diffrn_radiation_type MoK\a
_diffrn_radiation_wavelength 0.71073
_diffrn_reflns_av_R_equivalents 0.0268
_diffrn_reflns_av_unetI/netI 0.0244
_diffrn_reflns_Laue_measured_fraction_full 0.994
_diffrn_reflns_Laue_measured_fraction_max 0.993
_diffrn_reflns_limit_h_max 10
_diffrn_reflns_limit_h_min -9
_diffrn_reflns_limit_k_max 11
_diffrn_reflns_limit_k_min -8
_diffrn_reflns_limit_l_max 12
_diffrn_reflns_limit_l_min -12
_diffrn_reflns_number 11247
_diffrn_reflns_point_group_measured_fraction_full 0.994
_diffrn_reflns_point_group_measured_fraction_max 0.993
_diffrn_reflns_theta_full 25.242
_diffrn_reflns_theta_max 26.410
_diffrn_reflns_theta_min 2.063
_exptl_absorpt_coefficient_mu 0.095
_exptl_absorpt_correction_T_max 0.9485
_exptl_absorpt_correction_T_min 0.8864
_exptl_absorpt_correction_type multi-scan
_exptl_absorpt_process_details 'SADABS V2014/4 (Bruker AXS Inc.)'
_exptl_crystal_colour Colorless
_exptl_crystal_density_diffrn 1.348
_exptl_crystal_density_meas ?
_exptl_crystal_density_method 'not measured'
_exptl_crystal_description Tabullar
_exptl_crystal_F_000 304
_exptl_crystal_size_max 0.20
_exptl_crystal_size_mid 0.17
_exptl_crystal_size_min 0.04
_refine_diff_density_max 0.253
_refine_diff_density_min -0.215
_refine_diff_density_rms 0.041
_refine_ls_extinction_method none
_refine_ls_goodness_of_fit_ref 1.053
_refine_ls_hydrogen_treatment constr
_refine_ls_matrix_type full
_refine_ls_number_parameters 193
_refine_ls_number_reflns 2868
_refine_ls_number_restraints 0
_refine_ls_restrained_S_all 1.053
_refine_ls_R_factor_all 0.0405
_refine_ls_R_factor_gt 0.0354
_refine_ls_shift/su_max 0.000
_refine_ls_shift/su_mean 0.000
_refine_ls_structure_factor_coef Fsqd
_refine_ls_weighting_details 'w=1/[\s^2^(Fo^2^)+(0.0424P)^2^+0.2262P] where P=(Fo^2^+2Fc^2^)/3'
_refine_ls_weighting_scheme calc
_refine_ls_wR_factor_gt 0.0889
_refine_ls_wR_factor_ref 0.0928
_reflns_Friedel_coverage 0.000
_reflns_number_gt 2508
_reflns_number_total 2868
_reflns_threshold_expression 'I > 2\s(I)'
_cod_data_source_file jo8b02146_si_002.cif
_cod_data_source_block 171209lt_0m_a
_cod_depositor_comments
;
The following automatic conversions were performed:

data item '_exptl_crystal_density_meas' value 'not measured' was
changed to '?' -- the value is perceived as not measured.

Automatic conversion script
Id: cif_fix_values 6909 2019-04-08 15:41:33Z antanas 
;
_cod_database_code 4034887
_shelx_space_group_comment
;
The symmetry employed for this shelxl refinement is uniquely defined
by the following loop, which should always be used as a source of
symmetry information in preference to the above space-group names.
They are only intended as comments.
;
_shelxl_version_number 2014/6

loop_
_space_group_symop_operation_xyz
'x, y, z'
'-x, -y, -z'

loop_
_atom_site_label
_atom_site_type_symbol
_atom_site_fract_x
_atom_site_fract_y
_atom_site_fract_z
_atom_site_U_iso_or_equiv
_atom_site_adp_type
_atom_site_occupancy
_atom_site_site_symmetry_order
_atom_site_calc_flag
_atom_site_refinement_flags_posn
_atom_site_refinement_flags_adp
C1 C 0.18297(15) 0.16882(14) 0.87658(12) 0.0179(3) Uani 1 1 d . .
H1 H 0.1433 0.2164 0.9622 0.022 Uiso 1 1 calc R U
C2 C 0.02688(15) 0.15230(13) 0.81978(12) 0.0168(3) Uani 1 1 d . .
H2 H -0.0483 0.0734 0.8836 0.020 Uiso 1 1 calc R U
O4 O 0.07459(10) 0.09549(9) 0.69042(8) 0.0172(2) Uani 1 1 d . .
C4 C 0.22800(14) 0.14416(13) 0.60252(11) 0.0145(2) Uani 1 1 d . .
C5 C 0.25643(14) 0.09823(12) 0.47360(11) 0.0150(2) Uani 1 1 d . .
H5 H 0.1712 0.0425 0.4509 0.018 Uiso 1 1 calc R U
C6 C 0.40890(14) 0.13426(13) 0.37958(11) 0.0144(2) Uani 1 1 d . .
C7 C 0.53466(14) 0.21880(13) 0.41265(12) 0.0158(2) Uani 1 1 d . .
C8 C 0.50272(14) 0.26449(13) 0.53979(12) 0.0167(2) Uani 1 1 d . .
H8 H 0.5869 0.3221 0.5620 0.020 Uiso 1 1 calc R U
C9 C 0.34860(14) 0.22794(13) 0.63756(12) 0.0158(2) Uani 1 1 d . .
C10 C 0.31464(15) 0.27448(14) 0.77809(12) 0.0190(3) Uani 1 1 d . .
H10A H 0.2715 0.3804 0.7770 0.023 Uiso 1 1 calc R U
H10B H 0.4226 0.2702 0.8079 0.023 Uiso 1 1 calc R U
C11 C -0.07973(14) 0.29593(13) 0.81477(12) 0.0168(3) Uani 1 1 d . .
C12 C -0.16916(15) 0.34437(14) 0.93708(12) 0.0211(3) Uani 1 1 d . .
H12 H -0.1579 0.2897 1.0202 0.025 Uiso 1 1 calc R U
C13 C -0.27411(16) 0.47136(15) 0.93831(13) 0.0241(3) Uani 1 1 d . .
H13 H -0.3333 0.5040 1.0221 0.029 Uiso 1 1 calc R U
C14 C -0.29305(16) 0.55113(14) 0.81733(14) 0.0233(3) Uani 1 1 d . .
H14 H -0.3661 0.6375 0.8183 0.028 Uiso 1 1 calc R U
C15 C -0.20509(16) 0.50421(14) 0.69550(13) 0.0213(3) Uani 1 1 d . .
H15 H -0.2173 0.5588 0.6126 0.026 Uiso 1 1 calc R U
C16 C -0.09867(15) 0.37710(13) 0.69414(12) 0.0184(3) Uani 1 1 d . .
H16 H -0.0385 0.3456 0.6101 0.022 Uiso 1 1 calc R U
C17 C 0.32293(15) 0.01680(15) 0.21129(12) 0.0221(3) Uani 1 1 d . .
H17A H 0.2960 -0.0803 0.2693 0.033 Uiso 1 1 calc R U
H17B H 0.3653 -0.0020 0.1167 0.033 Uiso 1 1 calc R U
H17C H 0.2193 0.0797 0.2205 0.033 Uiso 1 1 calc R U
C3 C 0.82162(16) 0.30951(16) 0.34549(13) 0.0261(3) Uani 1 1 d . .
H3A H 0.7885 0.4081 0.3779 0.039 Uiso 1 1 calc R U
H3B H 0.9186 0.3233 0.2656 0.039 Uiso 1 1 calc R U
H3C H 0.8548 0.2403 0.4170 0.039 Uiso 1 1 calc R U
O1 O 0.25082(11) 0.02288(10) 0.90983(8) 0.0223(2) Uani 1 1 d . .
H1A H 0.3089 -0.0092 0.8389 0.033 Uiso 1 1 calc R U
O2 O 0.45164(10) 0.09415(9) 0.25118(8) 0.01686(19) Uani 1 1 d . .
O3 O 0.68069(10) 0.24688(10) 0.31060(8) 0.0218(2) Uani 1 1 d . .

loop_
_atom_site_aniso_label
_atom_site_aniso_U_11
_atom_site_aniso_U_22
_atom_site_aniso_U_33
_atom_site_aniso_U_23
_atom_site_aniso_U_13
_atom_site_aniso_U_12
C1 0.0189(6) 0.0218(6) 0.0130(6) -0.0036(5) -0.0036(4) 0.0042(5)
C2 0.0172(6) 0.0196(6) 0.0121(6) -0.0029(4) -0.0003(4) -0.0004(4)
O4 0.0154(4) 0.0202(4) 0.0145(4) -0.0051(3) 0.0008(3) -0.0028(3)
C4 0.0139(5) 0.0138(5) 0.0145(6) -0.0003(4) -0.0020(4) 0.0011(4)
C5 0.0149(5) 0.0142(5) 0.0167(6) -0.0020(4) -0.0054(4) 0.0000(4)
C6 0.0163(5) 0.0153(5) 0.0118(5) -0.0019(4) -0.0040(4) 0.0028(4)
C7 0.0138(5) 0.0171(6) 0.0148(6) 0.0013(4) -0.0024(4) -0.0003(4)
C8 0.0160(6) 0.0172(6) 0.0177(6) -0.0016(5) -0.0060(5) -0.0024(4)
C9 0.0169(6) 0.0161(6) 0.0146(6) -0.0016(4) -0.0048(4) 0.0009(4)
C10 0.0185(6) 0.0229(6) 0.0169(6) -0.0049(5) -0.0052(5) -0.0010(5)
C11 0.0147(5) 0.0177(6) 0.0182(6) -0.0031(5) -0.0040(4) -0.0016(4)
C12 0.0217(6) 0.0250(6) 0.0167(6) -0.0034(5) -0.0046(5) 0.0023(5)
C13 0.0244(6) 0.0263(7) 0.0222(7) -0.0097(5) -0.0038(5) 0.0039(5)
C14 0.0215(6) 0.0174(6) 0.0317(7) -0.0046(5) -0.0074(5) 0.0033(5)
C15 0.0209(6) 0.0198(6) 0.0232(6) 0.0027(5) -0.0075(5) -0.0034(5)
C16 0.0174(6) 0.0205(6) 0.0166(6) -0.0021(5) -0.0026(4) -0.0030(5)
C17 0.0204(6) 0.0308(7) 0.0179(6) -0.0093(5) -0.0062(5) -0.0025(5)
C3 0.0172(6) 0.0359(8) 0.0241(7) -0.0028(6) -0.0025(5) -0.0096(5)
O1 0.0234(5) 0.0264(5) 0.0141(4) -0.0003(4) -0.0012(3) 0.0083(4)
O2 0.0154(4) 0.0223(4) 0.0133(4) -0.0052(3) -0.0027(3) -0.0012(3)
O3 0.0151(4) 0.0336(5) 0.0158(4) -0.0037(4) -0.0007(3) -0.0070(4)

loop_
_atom_type_symbol
_atom_type_description
_atom_type_scat_dispersion_real
_atom_type_scat_dispersion_imag
_atom_type_scat_source
C C 0.0033 0.0016 'International Tables Vol C Tables 4.2.6.8 and 6.1.1.4'
H H 0.0000 0.0000 'International Tables Vol C Tables 4.2.6.8 and 6.1.1.4'
O O 0.0106 0.0060 'International Tables Vol C Tables 4.2.6.8 and 6.1.1.4'

loop_
_geom_angle_atom_site_label_1
_geom_angle_atom_site_label_2
_geom_angle_atom_site_label_3
_geom_angle
O1 C1 C10 113.00(10)
O1 C1 C2 109.92(10)
C10 C1 C2 110.45(10)
O1 C1 H1 107.8
C10 C1 H1 107.8
C2 C1 H1 107.8
O4 C2 C11 111.71(9)
O4 C2 C1 111.53(9)
C11 C2 C1 113.41(9)
O4 C2 H2 106.6
C11 C2 H2 106.6
C1 C2 H2 106.6
C4 O4 C2 117.92(8)
O4 C4 C9 123.92(10)
O4 C4 C5 114.60(9)
C9 C4 C5 121.45(10)
C6 C5 C4 119.60(10)
C6 C5 H5 120.2
C4 C5 H5 120.2
O2 C6 C5 124.78(10)
O2 C6 C7 115.00(10)
C5 C6 C7 120.22(10)
O3 C7 C8 126.32(10)
O3 C7 C6 114.58(10)
C8 C7 C6 119.10(10)
C7 C8 C9 121.60(10)
C7 C8 H8 119.2
C9 C8 H8 119.2
C4 C9 C8 118.02(10)
C4 C9 C10 120.13(10)
C8 C9 C10 121.83(10)
C9 C10 C1 110.05(9)
C9 C10 H10A 109.7
C1 C10 H10A 109.7
C9 C10 H10B 109.7
C1 C10 H10B 109.7
H10A C10 H10B 108.2
C16 C11 C12 118.77(11)
C16 C11 C2 122.91(10)
C12 C11 C2 118.24(11)
C13 C12 C11 120.61(12)
C13 C12 H12 119.7
C11 C12 H12 119.7
C12 C13 C14 120.19(12)
C12 C13 H13 119.9
C14 C13 H13 119.9
C15 C14 C13 119.71(12)
C15 C14 H14 120.1
C13 C14 H14 120.1
C14 C15 C16 120.13(12)
C14 C15 H15 119.9
C16 C15 H15 119.9
C11 C16 C15 120.57(11)
C11 C16 H16 119.7
C15 C16 H16 119.7
O2 C17 H17A 109.5
O2 C17 H17B 109.5
H17A C17 H17B 109.5
O2 C17 H17C 109.5
H17A C17 H17C 109.5
H17B C17 H17C 109.5
O3 C3 H3A 109.5
O3 C3 H3B 109.5
H3A C3 H3B 109.5
O3 C3 H3C 109.5
H3A C3 H3C 109.5
H3B C3 H3C 109.5
C1 O1 H1A 109.5
C6 O2 C17 116.50(9)
C7 O3 C3 116.64(9)

loop_
_geom_bond_atom_site_label_1
_geom_bond_atom_site_label_2
_geom_bond_distance
C1 O1 1.4225(14)
C1 C10 1.5217(17)
C1 C2 1.5313(16)
C1 H1 1.0000
C2 O4 1.4394(13)
C2 C11 1.5151(16)
C2 H2 1.0000
O4 C4 1.3816(13)
C4 C9 1.3849(16)
C4 C5 1.3977(16)
C5 C6 1.3784(16)
C5 H5 0.9500
C6 O2 1.3679(13)
C6 C7 1.4116(16)
C7 O3 1.3723(14)
C7 C8 1.3777(16)
C8 C9 1.4062(16)
C8 H8 0.9500
C9 C10 1.5094(16)
C10 H10A 0.9900
C10 H10B 0.9900
C11 C16 1.3914(17)
C11 C12 1.3961(16)
C12 C13 1.3851(18)
C12 H12 0.9500
C13 C14 1.3895(19)
C13 H13 0.9500
C14 C15 1.3834(18)
C14 H14 0.9500
C15 C16 1.3928(17)
C15 H15 0.9500
C16 H16 0.9500
C17 O2 1.4305(14)
C17 H17A 0.9800
C17 H17B 0.9800
C17 H17C 0.9800
C3 O3 1.4224(14)
C3 H3A 0.9800
C3 H3B 0.9800
C3 H3C 0.9800
O1 H1A 0.8400
